data_8000068
loop_
_publ_author_name
'Hidenori Koshikawa'
'Masaaki Okazaki'
'Shun-ichi Matsumoto'
'Keiji Ueno'
'Hiromi Tobita'
'Hiroshi Ogino'

_publ_section_title
;
 Synthesis and Structure of a Base-stabilized Silyl(silylene)tantalum
 Complex
;
_journal_issue 10
_journal_name_full 'Chemistry Letters'
_journal_page_first 1412
_journal_paper_doi 10.1246/cl.2005.1412
_journal_volume 34
_journal_year 2005
_chemical_formula_moiety 'C15 H25 O Si2 Ta'
_chemical_formula_sum 'C15 H25 O Si2 Ta'
_chemical_formula_weight 468.56
_space_group_IT_number 14
_symmetry_cell_setting monoclinic
_symmetry_Int_Tables_number 14
_symmetry_space_group_name_Hall '-P 2yn'
_symmetry_space_group_name_H-M 'P 1 21/n 1'
_cell_angle_alpha 90
_cell_angle_beta 102.482(9)
_cell_angle_gamma 90
_cell_formula_units_Z 4
_cell_length_a 8.090(1)
_cell_length_b 13.081(2)
_cell_length_c 17.396(2)
_cell_measurement_reflns_used 15968
_cell_measurement_temperature 150.2
_cell_measurement_theta_max 26.8
_cell_measurement_theta_min 1.2
_cell_volume 1797.4(5)
_computing_cell_refinement PROCESS-AUTO
_computing_data_collection PROCESS-AUTO
_computing_data_reduction 'teXsan Ver. 1.11'
_computing_publication_material 'teXsan Ver. 1.11'
_computing_structure_refinement 'teXsan Ver. 1.10'
_computing_structure_solution 'DIRDIF94 (PATTY)'
_diffrn_detector_area_resol_mean 10.00
_diffrn_measured_fraction_theta_full 0.9541
_diffrn_measured_fraction_theta_max 0.9541
_diffrn_measurement_device_type 'Rigaku RAXIS-RAPID Imaging Plate'
_diffrn_measurement_method \w
_diffrn_radiation_type 'Mo K\a'
_diffrn_radiation_wavelength 0.7107
_diffrn_reflns_av_R_equivalents 0.052
_diffrn_reflns_limit_h_max 10
_diffrn_reflns_limit_h_min -10
_diffrn_reflns_limit_k_max 16
_diffrn_reflns_limit_k_min -16
_diffrn_reflns_limit_l_max 22
_diffrn_reflns_limit_l_min -22
_diffrn_reflns_number 12703
_diffrn_reflns_theta_full 26.88
_diffrn_reflns_theta_max 26.88
_exptl_absorpt_coefficient_mu 6.233
_exptl_absorpt_correction_T_max 0.829
_exptl_absorpt_correction_T_min 0.514
_exptl_absorpt_correction_type multi-scan
_exptl_absorpt_process_details '(Higashi, 1995)'
_exptl_crystal_colour yellow
_exptl_crystal_density_diffrn 1.731
_exptl_crystal_density_method 'not measured'
_exptl_crystal_description platelet
_exptl_crystal_size_max 0.100
_exptl_crystal_size_mid 0.100
_exptl_crystal_size_min 0.030
_refine_diff_density_max 1.02
_refine_diff_density_min -1.55
_refine_ls_abs_structure_Flack 0.00000
_refine_ls_extinction_method none
_refine_ls_goodness_of_fit_ref 1.213
_refine_ls_hydrogen_treatment noref
_refine_ls_number_parameters 172
_refine_ls_number_reflns 3704
_refine_ls_R_factor_gt 0.0303
_refine_ls_shift/su_max 0.0069
_refine_ls_structure_factor_coef Fsqd
_refine_ls_weighting_details 'w = 1/[\s^2^(Fo^2^) + (0.04900(Max(Fo^2^,0) + 2Fc^2^)/3)^2^]'
_refine_ls_weighting_scheme calc
_refine_ls_wR_factor_ref 0.0882
_reflns_number_gt 3209
_reflns_number_total 3704
_reflns_threshold_expression F^2^>2.0\s(F^2^)
_cod_depositor_comments
;
 Correcting the _chemical_formula_sum and _chemical_formula_moiety data
 item values by changing them from 'C15 H35 O Si2 Ta' to 'C15 H25 O Si2 Ta'
 after consulting the original publication.

 Antanas Vaitkus,
 2017-09-11
;
_cod_original_formula_sum 'C15 H35 O Si2 Ta '
_cod_database_code 8000068

loop_
_symmetry_equiv_pos_as_xyz
x,y,z
1/2-x,1/2+y,1/2-z
-x,-y,-z
1/2+x,1/2-y,1/2+z

loop_
_atom_site_label
_atom_site_type_symbol
_atom_site_fract_x
_atom_site_fract_y
_atom_site_fract_z
_atom_site_U_iso_or_equiv
_atom_site_adp_type
_atom_site_occupancy
_atom_site_calc_flag
Ta(1) Ta 0.09320(2) 0.23418(1) -0.002995(9) 0.01386(6) Uani 1.00 d
Si(1) Si 0.1323(2) 0.3707(1) -0.10665(7) 0.0176(3) Uani 1.00 d
Si(2) Si 0.1439(2) 0.1534(1) -0.13231(7) 0.0168(3) Uani 1.00 d
O(1) O 0.1481(5) 0.2781(3) -0.1869(2) 0.0225(8) Uani 1.00 d
C(1) C -0.1785(6) 0.3219(4) -0.0206(3) 0.024(1) Uani 1.00 d
C(2) C -0.1908(6) 0.2407(4) -0.0801(3) 0.023(1) Uani 1.00 d
C(3) C -0.1728(6) 0.1408(4) -0.0387(3) 0.025(1) Uani 1.00 d
C(4) C -0.1471(6) 0.1628(4) 0.0439(3) 0.026(1) Uani 1.00 d
C(5) C -0.1512(7) 0.2740(4) 0.0549(3) 0.025(1) Uani 1.00 d
C(6) C 0.3399(6) 0.3201(4) 0.0741(3) 0.026(1) Uani 1.00 d
C(7) C 0.3983(6) 0.2441(4) 0.0239(3) 0.023(1) Uani 1.00 d
C(8) C 0.3556(6) 0.1422(4) 0.0489(3) 0.025(1) Uani 1.00 d
C(9) C 0.2683(6) 0.1551(4) 0.1125(3) 0.024(1) Uani 1.00 d
C(10) C 0.2594(7) 0.2645(4) 0.1274(3) 0.026(1) Uani 1.00 d
C(11) C -0.0436(7) 0.4609(4) -0.1594(3) 0.027(1) Uani 1.00 d
C(12) C 0.3353(7) 0.4507(4) -0.1037(3) 0.026(1) Uani 1.00 d
C(13) C -0.0228(6) 0.0774(4) -0.2070(3) 0.025(1) Uani 1.00 d
C(14) C 0.3547(6) 0.0931(4) -0.1473(3) 0.028(1) Uani 1.00 d
C(15) C 0.1950(7) 0.2965(5) -0.2629(3) 0.030(1) Uani 1.00 d
H(1) H -0.1973 0.3934 -0.0315 0.0282 Uiso 1.00 calc
H(2) H -0.2206 0.2506 -0.1355 0.0276 Uiso 1.00 calc
H(3) H -0.1873 0.0755 -0.0632 0.0309 Uiso 1.00 calc
H(4) H -0.1386 0.1123 0.0846 0.0311 Uiso 1.00 calc
H(5) H -0.1453 0.3077 0.1043 0.0307 Uiso 1.00 calc
H(6) H 0.3622 0.3918 0.0747 0.0313 Uiso 1.00 calc
H(7) H 0.4658 0.2586 -0.0141 0.0286 Uiso 1.00 calc
H(8) H 0.3887 0.0785 0.0294 0.0306 Uiso 1.00 calc
H(9) H 0.2325 0.1015 0.1433 0.0293 Uiso 1.00 calc
H(10) H 0.2155 0.2945 0.1693 0.0315 Uiso 1.00 calc
H(11) H -0.0642 0.5123 -0.1229 0.0327 Uiso 1.00 calc
H(12) H -0.1455 0.4234 -0.1773 0.0327 Uiso 1.00 calc
H(13) H -0.0110 0.4931 -0.2022 0.0327 Uiso 1.00 calc
H(14) H 0.3463 0.5022 -0.0639 0.0335 Uiso 1.00 calc
H(15) H 0.3324 0.4820 -0.1529 0.0335 Uiso 1.00 calc
H(16) H 0.4335 0.4072 -0.0910 0.0335 Uiso 1.00 calc
H(17) H -0.1287 0.1133 -0.2168 0.0316 Uiso 1.00 calc
H(18) H 0.0129 0.0707 -0.2554 0.0316 Uiso 1.00 calc
H(19) H -0.0384 0.0118 -0.1868 0.0316 Uiso 1.00 calc
H(20) H 0.3514 0.0856 -0.2020 0.0350 Uiso 1.00 calc
H(21) H 0.4476 0.1372 -0.1250 0.0350 Uiso 1.00 calc
H(22) H 0.3719 0.0286 -0.1223 0.0350 Uiso 1.00 calc
H(23) H 0.1172 0.3436 -0.2932 0.0368 Uiso 1.00 calc
H(24) H 0.1930 0.2345 -0.2911 0.0368 Uiso 1.00 calc
H(25) H 0.3063 0.3253 -0.2545 0.0368 Uiso 1.00 calc

loop_
_atom_site_aniso_label
_atom_site_aniso_U_11
_atom_site_aniso_U_22
_atom_site_aniso_U_33
_atom_site_aniso_U_12
_atom_site_aniso_U_13
_atom_site_aniso_U_23
Ta(1) 0.0132(1) 0.0152(1) 0.0129(1) -0.00174(7) 0.00204(7) 0.00080(6)
Si(1) 0.0190(6) 0.0163(6) 0.0176(6) -0.0010(5) 0.0044(5) 0.0011(4)
Si(2) 0.0175(6) 0.0172(6) 0.0150(6) -0.0003(5) 0.0018(4) -0.0017(4)
O(1) 0.028(2) 0.022(2) 0.019(2) -0.002(1) 0.009(1) 0.000(1)
C(1) 0.012(2) 0.032(3) 0.028(2) 0.004(2) 0.007(2) 0.000(2)
C(2) 0.011(2) 0.034(3) 0.024(2) -0.003(2) 0.004(2) 0.002(2)
C(3) 0.014(2) 0.029(3) 0.031(2) -0.003(2) 0.005(2) -0.002(2)
C(4) 0.018(2) 0.031(2) 0.030(2) -0.002(2) 0.009(2) 0.007(2)
C(5) 0.020(3) 0.035(2) 0.027(2) -0.002(2) 0.016(2) -0.001(2)
C(6) 0.022(3) 0.028(3) 0.026(2) -0.011(2) 0.000(2) -0.007(2)
C(7) 0.006(2) 0.040(3) 0.022(2) -0.003(2) 0.001(2) 0.000(2)
C(8) 0.019(2) 0.032(3) 0.021(2) 0.008(2) -0.004(2) 0.002(2)
C(9) 0.026(3) 0.029(2) 0.014(2) -0.001(2) -0.003(2) 0.010(2)
C(10) 0.026(3) 0.033(2) 0.016(2) -0.003(2) -0.003(2) -0.005(2)
C(11) 0.028(3) 0.023(3) 0.028(3) 0.007(2) 0.004(2) 0.007(2)
C(12) 0.027(2) 0.024(3) 0.030(3) -0.009(2) 0.008(2) 0.001(2)
C(13) 0.027(3) 0.025(3) 0.019(2) -0.002(2) 0.001(2) -0.003(2)
C(14) 0.020(2) 0.033(3) 0.032(3) 0.003(2) 0.007(2) -0.007(2)
C(15) 0.043(3) 0.035(3) 0.015(2) -0.009(3) 0.010(2) -0.003(2)

loop_
_atom_type_symbol
_atom_type_description
_atom_type_scat_dispersion_real
_atom_type_scat_dispersion_imag
_atom_type_scat_source
C C 0.003 0.002
;International Tables for Crystallography
(1992, Vol. C, Tables 4.2.6.8 and 6.1.1.1)
;
H H 0.000 0.000
;International Tables for Crystallography
(1992, Vol. C, Table 6.1.1.2)
;
Si Si 0.082 0.070
;International Tables for Crystallography
(1992, Vol. C, Tables 4.2.6.8 and 6.1.1.1)
;
O O 0.011 0.006
;International Tables for Crystallography
(1992, Vol. C, Tables 4.2.6.8 and 6.1.1.1)
;
Ta Ta -0.705 6.523
;International Tables for Crystallography
(1992, Vol. C, Tables 4.2.6.8 and 6.1.1.1)
;

loop_
_geom_angle_atom_site_label_1
_geom_angle_atom_site_label_2
_geom_angle_atom_site_label_3
_geom_angle
_geom_angle_publ_flag
Si(1) Ta(1) Si(2) 67.30(4) yes
Si(1) Ta(1) C(1) 80.3(1) yes
Si(1) Ta(1) C(2) 80.4(1) yes
Si(1) Ta(1) C(3) 113.6(1) yes
Si(1) Ta(1) C(4) 135.7(1) yes
Si(1) Ta(1) C(5) 111.5(1) yes
Si(1) Ta(1) C(6) 81.8(1) yes
Si(1) Ta(1) C(7) 79.9(1) yes
Si(1) Ta(1) C(8) 111.6(1) yes
Si(1) Ta(1) C(9) 136.8(1) yes
Si(1) Ta(1) C(10) 114.4(1) yes
Si(2) Ta(1) C(1) 112.9(1) yes
Si(2) Ta(1) C(2) 80.9(1) yes
Si(2) Ta(1) C(3) 82.6(1) yes
Si(2) Ta(1) C(4) 114.7(1) yes
Si(2) Ta(1) C(5) 137.0(1) yes
Si(2) Ta(1) C(6) 113.7(1) yes
Si(2) Ta(1) C(7) 81.0(2) yes
Si(2) Ta(1) C(8) 80.3(1) yes
Si(2) Ta(1) C(9) 111.8(1) yes
Si(2) Ta(1) C(10) 136.3(2) yes
C(1) Ta(1) C(2) 35.4(2) yes
C(1) Ta(1) C(3) 58.8(2) yes
C(1) Ta(1) C(4) 57.5(2) yes
C(1) Ta(1) C(5) 33.9(2) yes
C(1) Ta(1) C(6) 117.5(2) yes
C(1) Ta(1) C(7) 148.7(2) yes
C(1) Ta(1) C(8) 165.4(2) yes
C(1) Ta(1) C(9) 130.8(2) yes
C(1) Ta(1) C(10) 110.2(2) yes
C(2) Ta(1) C(3) 35.7(2) yes
C(2) Ta(1) C(4) 57.8(2) yes
C(2) Ta(1) C(5) 57.6(2) yes
C(2) Ta(1) C(6) 150.1(2) yes
C(2) Ta(1) C(7) 157.2(2) yes
C(2) Ta(1) C(8) 151.3(2) yes
C(2) Ta(1) C(9) 142.7(2) yes
C(2) Ta(1) C(10) 142.5(2) yes
C(3) Ta(1) C(4) 34.2(2) yes
C(3) Ta(1) C(5) 57.8(2) yes
C(3) Ta(1) C(6) 161.6(2) yes
C(3) Ta(1) C(7) 152.4(2) yes
C(3) Ta(1) C(8) 119.9(2) yes
C(3) Ta(1) C(9) 108.8(2) yes
C(3) Ta(1) C(10) 127.3(2) yes
C(4) Ta(1) C(5) 34.8(2) yes
C(4) Ta(1) C(6) 127.5(2) yes
C(4) Ta(1) C(7) 143.8(2) yes
C(4) Ta(1) C(8) 112.2(2) yes
C(4) Ta(1) C(9) 85.7(2) yes
C(4) Ta(1) C(10) 94.1(2) yes
C(5) Ta(1) C(6) 108.3(2) yes
C(5) Ta(1) C(7) 141.9(2) yes
C(5) Ta(1) C(8) 131.7(2) yes
C(5) Ta(1) C(9) 97.4(2) yes
C(5) Ta(1) C(10) 85.1(2) yes
C(6) Ta(1) C(7) 35.3(2) yes
C(6) Ta(1) C(8) 58.5(2) yes
C(6) Ta(1) C(9) 58.4(2) yes
C(6) Ta(1) C(10) 34.7(2) yes
C(7) Ta(1) C(8) 35.2(2) yes
C(7) Ta(1) C(9) 58.2(2) yes
C(7) Ta(1) C(10) 57.9(2) yes
C(8) Ta(1) C(9) 34.6(2) yes
C(8) Ta(1) C(10) 57.8(2) yes
C(9) Ta(1) C(10) 35.1(2) yes
Ta(1) Si(1) O(1) 96.3(1) yes
Ta(1) Si(1) C(11) 124.3(2) yes
Ta(1) Si(1) C(12) 125.5(2) yes
O(1) Si(1) C(11) 101.8(2) yes
O(1) Si(1) C(12) 100.1(2) yes
C(11) Si(1) C(12) 102.5(3) yes
Ta(1) Si(2) O(1) 96.1(1) yes
Ta(1) Si(2) C(13) 125.0(2) yes
Ta(1) Si(2) C(14) 126.0(2) yes
O(1) Si(2) C(13) 101.1(2) yes
O(1) Si(2) C(14) 99.8(2) yes
C(13) Si(2) C(14) 101.9(2) yes
Si(1) O(1) Si(2) 99.9(2) yes
Si(1) O(1) C(15) 129.4(4) yes
Si(2) O(1) C(15) 128.9(4) yes
Ta(1) C(1) C(2) 70.8(3) yes
Ta(1) C(1) C(5) 73.9(3) yes
C(2) C(1) C(5) 107.7(5) yes
Ta(1) C(2) C(1) 73.8(3) yes
Ta(1) C(2) C(3) 73.5(3) yes
C(1) C(2) C(3) 108.0(5) yes
Ta(1) C(3) C(2) 70.8(3) yes
Ta(1) C(3) C(4) 73.5(3) yes
C(2) C(3) C(4) 106.8(5) yes
Ta(1) C(4) C(3) 72.3(3) yes
Ta(1) C(4) C(5) 73.0(3) yes
C(3) C(4) C(5) 109.0(5) yes
Ta(1) C(5) C(1) 72.3(3) yes
Ta(1) C(5) C(4) 72.2(3) yes
C(1) C(5) C(4) 108.6(5) yes
Ta(1) C(6) C(7) 71.9(3) yes
Ta(1) C(6) C(10) 71.9(3) yes
C(7) C(6) C(10) 106.9(5) yes
Ta(1) C(7) C(6) 72.8(3) yes
Ta(1) C(7) C(8) 73.3(3) yes
C(6) C(7) C(8) 108.2(5) yes
Ta(1) C(8) C(7) 71.6(3) yes
Ta(1) C(8) C(9) 72.3(3) yes
C(7) C(8) C(9) 107.9(5) yes
Ta(1) C(9) C(8) 73.1(3) yes
Ta(1) C(9) C(10) 71.7(3) yes
C(8) C(9) C(10) 107.5(5) yes
Ta(1) C(10) C(6) 73.4(3) yes
Ta(1) C(10) C(9) 73.2(3) yes
C(6) C(10) C(9) 109.6(5) yes

loop_
_geom_bond_atom_site_label_1
_geom_bond_atom_site_label_2
_geom_bond_distance
_geom_bond_publ_flag
Ta(1) Si(1) 2.605(1) yes
Ta(1) Si(2) 2.597(1) yes
Ta(1) C(1) 2.440(5) yes
Ta(1) C(2) 2.399(6) yes
Ta(1) C(3) 2.435(5) yes
Ta(1) C(4) 2.450(5) yes
Ta(1) C(5) 2.461(6) yes
Ta(1) C(6) 2.426(5) yes
Ta(1) C(7) 2.414(5) yes
Ta(1) C(8) 2.437(5) yes
Ta(1) C(9) 2.426(5) yes
Ta(1) C(10) 2.406(5) yes
Si(1) O(1) 1.873(4) yes
Si(1) C(11) 1.922(6) yes
Si(1) C(12) 1.939(6) yes
Si(2) O(1) 1.891(4) yes
Si(2) C(13) 1.933(5) yes
Si(2) C(14) 1.947(6) yes
O(1) C(15) 1.473(6) yes
C(1) C(2) 1.472(8) yes
C(1) C(5) 1.428(8) yes
C(2) C(3) 1.484(8) yes
C(3) C(4) 1.435(8) yes
C(4) C(5) 1.469(9) yes
C(6) C(7) 1.467(8) yes
C(6) C(10) 1.439(8) yes
C(7) C(8) 1.467(8) yes
C(8) C(9) 1.445(8) yes
C(9) C(10) 1.459(8) yes

loop_
_geom_contact_atom_site_label_1
_geom_contact_atom_site_label_2
_geom_contact_distance
_geom_contact_site_symmetry_2
Ta(1) Si(1) 2.605(1) .
Ta(1) Si(2) 2.597(1) .
C(5) C(7) 3.588(8) 1_455
